data_2102516
loop_
_publ_author_name
'Prof. Clemente Dore Augusto'
'Prof. Marzotto Armando'

_publ_section_title
;
 30 Space-group corrections: two examples of false polymorphism and one
 of incorrect interpretation of the fine details of an IR spectrum
;
_journal_issue 3
_journal_name_full 'Acta Crystallographica Section B'
_journal_page_first 287
_journal_page_last 292
_journal_paper_doi 10.1107/S0108768104006391
_journal_volume 60
_journal_year 2004
_chemical_formula_moiety 'C13 H12 Cl N O4'
_chemical_formula_sum 'C13 H12 Cl N O4'
_chemical_formula_weight 281.69
_chemical_name_systematic
;
4-(2-Chloro-4,5-dimethoxybenzylidene)-2-methyl-5-oxazolone
;
_space_group_IT_number 64
_symmetry_cell_setting orthorhombic
_symmetry_space_group_name_Hall '-C 2ac 2'
_symmetry_space_group_name_H-M 'C m c a'
_atom_sites_solution_hydrogens ' ?               '
_atom_sites_solution_primary ' ?               '
_atom_sites_solution_secondary ' ?               '
_cell_angle_alpha 90
_cell_angle_beta 90
_cell_angle_gamma 90
_cell_formula_units_Z 8
_cell_length_a 6.7070(10)
_cell_length_b 17.023(4)
_cell_length_c 22.938(2)
_cell_measurement_temperature 0
_cell_volume 2618.9(8)
_computing_publication_material 'PLATON (Spek, 1990)'
_diffrn_radiation_type MoK\\a
_diffrn_radiation_wavelength 0.71073
_diffrn_reflns_reduction_process
;
 ?
;
_exptl_absorpt_coefficient_mu 0.298
_exptl_absorpt_correction_type ' ?               '
_exptl_crystal_colour ' ?               '
_exptl_crystal_density_diffrn 1.367
_exptl_crystal_density_method 'nt Measured'
_exptl_crystal_description ' ?               '
_exptl_crystal_F_000 1072
_refine_ls_abs_structure_Flack nne
_refine_ls_extinction_method ' ?               '
_refine_ls_hydrogen_treatment 'see text         '
_refine_ls_number_restraints 0
_refine_ls_weighting_scheme ?
_cod_data_source_file bs0022.cif
_cod_data_source_block 8
_cod_depositor_comments
;
 Marking attached hydrogen atoms.

 Antanas Vaitkus,
 2017-08-02

The following automatic conversions were performed:
'_symmetry_cell_setting' value 'Orthorhombic' changed to 'orthorhombic'
according to '/home/saulius/struct/CIF-dictionaries/cif_core.dic'
dictionary named 'cif_core.dic' version 2.4.1 from 2010-06-29.

Automatic conversion script
Id: cif_fix_enum 1527 2010-12-29 10:47:43Z saulius 

The following automatic conversions were performed:

'_symmetry_cell_setting' value 'Orthorhombic' changed to
'orthorhombic' according to
/home/saulius/struct/CIF-dictionaries/cif_core.dic dictionary named
'cif_core.dic' version 2.4.1 from 2010-06-29.

Automatic conversion script
Id: cif_fix_values 1715 2011-07-08 13:25:40Z adriana 
;
_cod_original_sg_symbol_Hall '-C 2bc 2'
_cod_database_code 2102516

loop_
_symmetry_equiv_pos_as_xyz
x,y,z
-x,1/2-y,1/2+z
x,-y,-z
-x,1/2+y,1/2-z
-x,-y,-z
x,1/2+y,1/2-z
-x,y,z
x,1/2-y,1/2+z
1/2+x,1/2+y,z
1/2-x,-y,1/2+z
1/2+x,1/2-y,-z
1/2-x,y,1/2-z
1/2-x,1/2-y,-z
1/2+x,y,1/2-z
1/2-x,1/2+y,z
1/2+x,-y,1/2+z

loop_
_atom_site_label
_atom_site_fract_x
_atom_site_fract_y
_atom_site_fract_z
_atom_site_U_iso_or_equiv
_atom_site_thermal_displace_type
_atom_site_occupancy
_atom_site_type_symbol
_atom_site_attached_hydrogens
Cl1 0 0.3023 0.3021 0.02 Uiso 1 Cl 0
O1 0 -0.02870 0.3698 0.02 Uiso 1 O 0
O2 0 0.07805 0.4488 0.02 Uiso 1 O 0
O3 0 0.09395 0.0695 0.02 Uiso 1 O 0
O4 0 0.22365 0.0885 0.02 Uiso 1 O 0
N1 0 0.04165 0.16 0.02 Uiso 1 N 0
C1 0 0.2024 0.3186 0.02 Uiso 1 C 0
C2 0 0.1464 0.2742 0.02 Uiso 1 C 0
C3 0 0.06710 0.29210 0.02 Uiso 1 C 1
C4 0 0.04615 0.3495 0.02 Uiso 1 C 0
C5 0 0.10465 0.39340 0.02 Uiso 1 C 0
C6 0 0.1824 0.3774 0.02 Uiso 1 C 1
C7 0 -0.08920 0.327 0.02 Uiso 1 C 3
C8 0 0.13575 0.4946 0.02 Uiso 1 C 3
C9 0 0.169 0.2135 0.02 Uiso 1 C 1
C10 0 0.1241 0.1658 0.02 Uiso 1 C 0
C11 0 0.1581 0.1065 0.02 Uiso 1 C 0
C12 0 0.02845 0.1055 0.02 Uiso 1 C 0
C13 0 -0.04880 0.07460 0.02 Uiso 1 C 3

loop_
_atom_type_symbol
_atom_type_description
_atom_type_scat_dispersion_real
_atom_type_scat_dispersion_imag
_atom_type_scat_source
O O 0.0106 0.0060 'International Tables Vol C Tables 4.2.6.8 and 6.1.1.4'
N N 0.0061 0.0033 'International Tables Vol C Tables 4.2.6.8 and 6.1.1.4'
Cl Cl 0.1484 0.1585 'International Tables Vol C Tables 4.2.6.8 and 6.1.1.4'
C C 0.0033 0.0016 'International Tables Vol C Tables 4.2.6.8 and 6.1.1.4'

loop_
_geom_angle_atom_site_label_1
_geom_angle_atom_site_label_2
_geom_angle_atom_site_label_3
_geom_angle
_geom_angle_publ_flag
C4 O1 C7 116.3 y
C5 O2 C8 117.31 y
C11 O3 C12 105.62 y
C10 N1 C12 105.6 y
Cl1 C1 C2 120.56 y
Cl1 C1 C6 116.71 y
C2 C1 C6 122.73 n
C1 C2 C3 116.19 n
C1 C2 C9 121.45 n
C3 C2 C9 122.36 n
C2 C3 C4 122.07 n
O1 C4 C3 125.23 y
O1 C4 C5 114.61 y
C3 C4 C5 120.16 n
O2 C5 C4 115.71 y
O2 C5 C6 125.11 y
C4 C5 C6 119.18 n
C1 C6 C5 119.67 n
C2 C9 C10 129.62 n
N1 C10 C9 130.35 y
N1 C10 C11 107.64 y
C9 C10 C11 122.01 n
O3 C11 O4 121.84 y
O3 C11 C10 104.8 y
O4 C11 C10 133.36 y
O3 C12 N1 116.33 y
O3 C12 C13 115.15 y
N1 C12 C13 128.51 y

loop_
_geom_bond_atom_site_label_1
_geom_bond_atom_site_label_2
_geom_bond_distance
_geom_bond_publ_flag
Cl1 C1 1.7422(4) y
O1 C4 1.3566(3) y
O1 C7 1.4229(3) y
O2 C5 1.3490(3) y
O2 C8 1.4382(3) y
O3 C11 1.3830(3) y
O3 C12 1.3875(3) y
O4 C11 1.1898(3) y
N1 C10 1.4098(3) y
N1 C12 1.2702(3) y
C1 C2 1.3950(3) n
C1 C6 1.3911(3) n
C2 C3 1.4110(3) n
C2 C9 1.4445(3) n
C3 C4 1.3641(3) n
C4 C5 1.4162(3) n
C5 C6 1.3735(3) n
C9 C10 1.3347(3) n
C10 C11 1.4782(3) n
C12 C13 1.4939(4) n

loop_
_geom_contact_atom_site_label_1
_geom_contact_atom_site_label_2
_geom_contact_distance
_geom_contact_site_symmetry_2
_geom_contact_publ_flag
Cl1 C7 3.4901(8) 4_555 n
Cl1 C7 3.4901(8) 6_555 n
O1 O2 2.5663(6) . n
O2 O1 2.5663(6) . n
O3 C13 3.3935(8) 3_555 n
O3 C13 3.3935(8) 5_555 n
O4 C8 3.2199(8) 2_554 n
O4 C8 3.2199(8) 8_554 n
N1 C3 3.0609(7) . n
N1 C4 3.3614(8) 12_455 n
N1 C4 3.3614(8) 12_555 n
N1 C4 3.3614(8) 14_455 n
N1 C4 3.3614(8) 14_555 n
C1 C9 3.4801(8) 12_455 n
C1 C9 3.4801(8) 12_555 n
C1 C9 3.4801(8) 14_455 n
C1 C9 3.4801(8) 14_555 n
C2 C2 3.5325(8) 12_455 n
C2 C2 3.5325(8) 12_555 n
C2 C9 3.3873(8) 12_455 n
C2 C9 3.3873(8) 12_555 n
C2 C2 3.5325(8) 14_455 n
C2 C2 3.5325(8) 14_555 n
C2 C9 3.3873(8) 14_455 n
C2 C9 3.3873(8) 14_555 n
C3 N1 3.0609(7) . n
C4 N1 3.3614(8) 12_455 n
C4 N1 3.3614(8) 12_555 n
C4 C12 3.5217(8) 12_455 n
C4 C12 3.5217(8) 12_555 n
C4 N1 3.3614(8) 14_455 n
C4 N1 3.3614(8) 14_555 n
C4 C12 3.5217(8) 14_455 n
C4 C12 3.5217(8) 14_555 n
C5 C11 3.4747(8) 12_455 n
C5 C11 3.4747(8) 12_555 n
C5 C12 3.5957(8) 12_455 n
C5 C12 3.5957(8) 12_555 n
C5 C11 3.4747(8) 14_455 n
C5 C11 3.4747(8) 14_555 n
C5 C12 3.5957(8) 14_455 n
C5 C12 3.5957(8) 14_555 n
C6 C11 3.3990(8) 12_455 n
C6 C11 3.3990(8) 12_555 n
C6 C11 3.3990(8) 14_455 n
C6 C11 3.3990(8) 14_555 n
C7 Cl1 3.4901(8) 4_545 n
C7 Cl1 3.4901(8) 6_545 n
C8 O4 3.2199(8) 2_555 n
C8 O4 3.2199(8) 8_555 n
C9 C1 3.4801(8) 12_455 n
C9 C1 3.4801(8) 12_555 n
C9 C2 3.3873(8) 12_455 n
C9 C2 3.3873(8) 12_555 n
C9 C1 3.4801(8) 14_455 n
C9 C1 3.4801(8) 14_555 n
C9 C2 3.3873(8) 14_455 n
C9 C2 3.3873(8) 14_555 n
C11 C5 3.4747(8) 12_455 n
C11 C5 3.4747(8) 12_555 n
C11 C6 3.3990(8) 12_455 n
C11 C6 3.3990(8) 12_555 n
C11 C5 3.4747(8) 14_455 n
C11 C5 3.4747(8) 14_555 n
C11 C6 3.3990(8) 14_455 n
C11 C6 3.3990(8) 14_555 n
C12 C4 3.5217(8) 12_455 n
C12 C4 3.5217(8) 12_555 n
C12 C5 3.5957(8) 12_455 n
C12 C5 3.5957(8) 12_555 n
C12 C4 3.5217(8) 14_455 n
C12 C4 3.5217(8) 14_555 n
C12 C5 3.5957(8) 14_455 n
C12 C5 3.5957(8) 14_555 n
C13 O3 3.3935(8) 3_555 n
C13 O3 3.3935(8) 5_555 n

loop_
_geom_torsion_atom_site_label_1
_geom_torsion_atom_site_label_2
_geom_torsion_atom_site_label_3
_geom_torsion_atom_site_label_4
_geom_torsion
_geom_torsion_publ_flag
C7 O1 C4 C5 180 n
C7 O1 C4 C3 0 n
C8 O2 C5 C6 0 n
C8 O2 C5 C4 -180.00 n
C11 O3 C12 N1 0 n
C11 O3 C12 C13 180 n
C12 O3 C11 C10 0 n
C12 O3 C11 O4 180 n
C12 N1 C10 C11 0 n
C12 N1 C10 C9 -180.00 n
C10 N1 C12 O3 0 n
C10 N1 C12 C13 -180.00 n
Cl1 C1 C6 C5 180 n
Cl1 C1 C2 C3 -180.00 n
Cl1 C1 C2 C9 0 n
C2 C1 C6 C5 0 n
C6 C1 C2 C9 -180.00 n
C6 C1 C2 C3 0 n
C1 C2 C9 C10 -180.00 n
C3 C2 C9 C10 0 n
C9 C2 C3 C4 180 n
C1 C2 C3 C4 0 n
C2 C3 C4 O1 180 n
C2 C3 C4 C5 0 n
O1 C4 C5 O2 0 n
C3 C4 C5 O2 180 n
O1 C4 C5 C6 -180.00 n
C3 C4 C5 C6 0 n
C4 C5 C6 C1 0 n
O2 C5 C6 C1 180 n
C2 C9 C10 C11 180 n
C2 C9 C10 N1 0 n
C9 C10 C11 O4 0 n
N1 C10 C11 O3 0 n
N1 C10 C11 O4 -180.00 n
C9 C10 C11 O3 180 n

loop_
_cod_related_entry_id
_cod_related_entry_database
_cod_related_entry_code
1 ChemSpider 30654477
